data_7020725
loop_
_publ_author_name
'Xu, Xiaofeng'
'Jia, Jiong'
'Sun, Hongjian'
'Liu, Yuxia'
'Xu, Wengang'
'Shi, Yujie'
'Zhang, Dongju'
'Li, Xiaoyan'

_publ_section_title
;
 Selective activation of C--F and C--H bonds with iron complexes, the
 relevant mechanism study by DFT calculations and study on the chemical
 properties of hydrido iron complex
;
_journal_issue 10
_journal_name_full 'Dalton Transactions'
_journal_page_first 3417
_journal_paper_doi 10.1039/c2dt31795h
_journal_volume 42
_journal_year 2013
_chemical_formula_moiety 'C20 H42 Fe O3 P4'
_chemical_formula_sum 'C20 H42 Fe O3 P4'
_chemical_formula_weight 510.27
_chemical_name_systematic
;
?
;
_space_group_IT_number 14
_symmetry_cell_setting monoclinic
_symmetry_space_group_name_Hall '-P 2yn'
_symmetry_space_group_name_H-M 'P 1 21/n 1'
_atom_sites_solution_hydrogens geom
_atom_sites_solution_primary direct
_atom_sites_solution_secondary difmap
_audit_creation_method SHELXL-97
_cell_angle_alpha 90.00
_cell_angle_beta 100.510(6)
_cell_angle_gamma 90.00
_cell_formula_units_Z 4
_cell_length_a 10.094(3)
_cell_length_b 18.751(6)
_cell_length_c 14.086(5)
_cell_measurement_reflns_used 3528
_cell_measurement_temperature 293(2)
_cell_measurement_theta_max 24.12
_cell_measurement_theta_min 2.62
_cell_volume 2621.4(15)
_computing_cell_refinement 'Bruker SMART'
_computing_data_collection 'Bruker SMART'
_computing_data_reduction 'Bruker SAINT'
_computing_molecular_graphics 'Bruker SHELXTL'
_computing_publication_material 'Bruker SHELXTL'
_computing_structure_refinement 'SHELXL-97 (Sheldrick, 1997)'
_computing_structure_solution 'SHELXS-97 (Sheldrick, 1990)'
_diffrn_ambient_temperature 293(2)
_diffrn_measured_fraction_theta_full 1.000
_diffrn_measured_fraction_theta_max 1.000
_diffrn_measurement_device_type 'CCD area detector'
_diffrn_measurement_method 'phi and omega scans'
_diffrn_radiation_monochromator graphite
_diffrn_radiation_source 'fine-focus sealed tube'
_diffrn_radiation_type MoK\a
_diffrn_radiation_wavelength 0.71073
_diffrn_reflns_av_R_equivalents 0.0637
_diffrn_reflns_av_sigmaI/netI 0.0677
_diffrn_reflns_limit_h_max 9
_diffrn_reflns_limit_h_min -12
_diffrn_reflns_limit_k_max 23
_diffrn_reflns_limit_k_min -22
_diffrn_reflns_limit_l_max 16
_diffrn_reflns_limit_l_min -17
_diffrn_reflns_number 14531
_diffrn_reflns_theta_full 26.00
_diffrn_reflns_theta_max 26.00
_diffrn_reflns_theta_min 1.83
_exptl_absorpt_coefficient_mu 0.837
_exptl_absorpt_correction_T_max 0.7658
_exptl_absorpt_correction_T_min 0.6200
_exptl_absorpt_correction_type multi-scan
_exptl_absorpt_process_details '(SADABS; Bruker, 2001)'
_exptl_crystal_colour red
_exptl_crystal_density_diffrn 1.293
_exptl_crystal_density_meas 1.293
_exptl_crystal_density_method 'not measured'
_exptl_crystal_description block
_exptl_crystal_F_000 1088.0
_exptl_crystal_size_max 0.15
_exptl_crystal_size_mid 0.13
_exptl_crystal_size_min 0.08
_refine_diff_density_max 0.433
_refine_diff_density_min -0.517
_refine_diff_density_rms 0.069
_refine_ls_extinction_method none
_refine_ls_goodness_of_fit_ref 0.914
_refine_ls_hydrogen_treatment constr
_refine_ls_matrix_type full
_refine_ls_number_parameters 266
_refine_ls_number_reflns 5153
_refine_ls_number_restraints 0
_refine_ls_restrained_S_all 0.914
_refine_ls_R_factor_all 0.0626
_refine_ls_R_factor_gt 0.0393
_refine_ls_shift/su_max 0.006
_refine_ls_shift/su_mean 0.000
_refine_ls_structure_factor_coef Fsqd
_refine_ls_weighting_details 'calc w=1/[\s^2^(Fo^2^)+(0.0432P)^2^+0.0000P] where P=(Fo^2^+2Fc^2^)/3'
_refine_ls_weighting_scheme calc
_refine_ls_wR_factor_gt 0.0881
_refine_ls_wR_factor_ref 0.0959
_reflns_number_gt 3524
_reflns_number_total 5153
_reflns_threshold_expression >2sigma(I)
_cod_data_source_file c2dt31795h.txt
_cod_data_source_block test
_cod_depositor_comments
;
The following automatic conversions were performed:

'_symmetry_cell_setting' value 'Monoclinic' changed to 'monoclinic'
according to /home/saulius/struct/CIF-dictionaries/cif_core.dic
dictionary named 'cif_core.dic' version 2.4.2 from 2011-04-26.

Automatic conversion script
Id: cif_fix_values 1891 2012-01-12 08:04:46Z andrius 
;
_cod_original_cell_volume 2621.2(15)
_cod_original_sg_symbol_H-M P2(1)/n
_cod_database_code 7020725

loop_
_symmetry_equiv_pos_as_xyz
'x, y, z'
'-x+1/2, y+1/2, -z+1/2'
'-x, -y, -z'
'x-1/2, -y-1/2, z-1/2'

loop_
_atom_site_label
_atom_site_type_symbol
_atom_site_fract_x
_atom_site_fract_y
_atom_site_fract_z
_atom_site_U_iso_or_equiv
_atom_site_adp_type
_atom_site_occupancy
_atom_site_symmetry_multiplicity
_atom_site_calc_flag
_atom_site_refinement_flags
Fe1 Fe 0.88828(3) 0.852455(17) 0.73318(3) 0.03047(12) Uani 1 1 d .
P1 P 1.00018(8) 0.82964(4) 0.61099(6) 0.0436(2) Uani 1 1 d .
P2 P 0.83181(7) 0.73926(4) 0.74607(6) 0.0434(2) Uani 1 1 d .
P3 P 0.69588(7) 0.89493(4) 0.62894(6) 0.0438(2) Uani 1 1 d .
P4 P 0.81573(8) 0.89141(4) 0.86799(6) 0.0438(2) Uani 1 1 d .
O1 O 0.95524(17) 0.95246(8) 0.72435(13) 0.0370(4) Uani 1 1 d .
O2 O 1.1057(2) 0.78420(11) 0.86683(16) 0.0578(6) Uani 1 1 d .
O3 O 1.0706(2) 1.08152(11) 0.72523(17) 0.0651(6) Uani 1 1 d .
C1 C 1.0765(3) 0.96077(14) 0.7748(2) 0.0369(6) Uani 1 1 d .
C2 C 1.1444(3) 1.02741(15) 0.7771(2) 0.0454(7) Uani 1 1 d .
C3 C 1.2729(3) 1.03340(18) 0.8287(3) 0.0591(9) Uani 1 1 d .
H3 H 1.3184 1.0765 0.8289 0.071 Uiso 1 1 calc R
C4 C 1.3365(3) 0.97595(19) 0.8811(3) 0.0620(10) Uani 1 1 d .
H4 H 1.4233 0.9812 0.9163 0.074 Uiso 1 1 calc R
C5 C 1.2718(3) 0.91217(17) 0.8806(2) 0.0537(8) Uani 1 1 d .
H5 H 1.3142 0.8739 0.9157 0.064 Uiso 1 1 calc R
C6 C 1.1412(3) 0.90419(14) 0.8273(2) 0.0406(7) Uani 1 1 d .
C7 C 1.1274(4) 1.14968(16) 0.7331(3) 0.0737(11) Uani 1 1 d .
H7A H 1.1446 1.1641 0.7996 0.111 Uiso 1 1 calc R
H7B H 1.0661 1.1827 0.6961 0.111 Uiso 1 1 calc R
H7C H 1.2105 1.1491 0.7091 0.111 Uiso 1 1 calc R
C8 C 1.0587(3) 0.83753(14) 0.8192(2) 0.0392(7) Uani 1 1 d .
C9 C 1.0315(4) 0.90793(17) 0.5411(3) 0.0766(12) Uani 1 1 d .
H9A H 1.0837 0.9420 0.5831 0.115 Uiso 1 1 calc R
H9B H 0.9471 0.9290 0.5121 0.115 Uiso 1 1 calc R
H9C H 1.0801 0.8939 0.4916 0.115 Uiso 1 1 calc R
C10 C 1.1734(3) 0.79717(19) 0.6435(3) 0.0731(11) Uani 1 1 d .
H10A H 1.1749 0.7545 0.6814 0.110 Uiso 1 1 calc R
H10B H 1.2283 0.8330 0.6803 0.110 Uiso 1 1 calc R
H10C H 1.2080 0.7869 0.5858 0.110 Uiso 1 1 calc R
C11 C 0.9389(3) 0.76630(16) 0.5136(2) 0.0658(10) Uani 1 1 d .
H11A H 0.9967 0.7677 0.4666 0.099 Uiso 1 1 calc R
H11B H 0.8489 0.7790 0.4835 0.099 Uiso 1 1 calc R
H11C H 0.9390 0.7190 0.5398 0.099 Uiso 1 1 calc R
C12 C 0.9543(3) 0.66967(15) 0.7329(3) 0.0690(11) Uani 1 1 d .
H12A H 1.0345 0.6765 0.7804 0.104 Uiso 1 1 calc R
H12B H 0.9762 0.6722 0.6695 0.104 Uiso 1 1 calc R
H12C H 0.9164 0.6237 0.7420 0.104 Uiso 1 1 calc R
C13 C 0.6859(4) 0.70389(17) 0.6626(3) 0.0840(13) Uani 1 1 d .
H13A H 0.6751 0.6542 0.6758 0.126 Uiso 1 1 calc R
H13B H 0.6997 0.7095 0.5974 0.126 Uiso 1 1 calc R
H13C H 0.6063 0.7294 0.6710 0.126 Uiso 1 1 calc R
C14 C 0.7928(4) 0.70550(17) 0.8593(3) 0.0803(12) Uani 1 1 d .
H14A H 0.7148 0.7297 0.8734 0.120 Uiso 1 1 calc R
H14B H 0.8680 0.7138 0.9105 0.120 Uiso 1 1 calc R
H14C H 0.7750 0.6552 0.8535 0.120 Uiso 1 1 calc R
C15 C 0.6555(4) 0.8706(2) 0.5014(3) 0.1020(16) Uani 1 1 d .
H15A H 0.5715 0.8922 0.4725 0.153 Uiso 1 1 calc R
H15B H 0.6483 0.8197 0.4954 0.153 Uiso 1 1 calc R
H15C H 0.7256 0.8873 0.4691 0.153 Uiso 1 1 calc R
C16 C 0.5241(3) 0.8843(3) 0.6538(4) 0.1164(18) Uani 1 1 d .
H16A H 0.4609 0.9062 0.6031 0.175 Uiso 1 1 calc R
H16B H 0.5183 0.9066 0.7142 0.175 Uiso 1 1 calc R
H16C H 0.5037 0.8344 0.6571 0.175 Uiso 1 1 calc R
C17 C 0.6974(4) 0.99132(17) 0.6140(3) 0.0901(14) Uani 1 1 d .
H17A H 0.7832 1.0059 0.6004 0.135 Uiso 1 1 calc R
H17B H 0.6825 1.0139 0.6723 0.135 Uiso 1 1 calc R
H17C H 0.6274 1.0050 0.5615 0.135 Uiso 1 1 calc R
C18 C 0.9185(4) 0.8710(3) 0.9844(3) 0.1066(16) Uani 1 1 d .
H18A H 0.8829 0.8953 1.0343 0.160 Uiso 1 1 calc R
H18B H 1.0094 0.8865 0.9852 0.160 Uiso 1 1 calc R
H18C H 0.9177 0.8205 0.9954 0.160 Uiso 1 1 calc R
C19 C 0.8087(5) 0.98736(18) 0.8793(3) 0.1050(17) Uani 1 1 d .
H19A H 0.7866 0.9994 0.9408 0.158 Uiso 1 1 calc R
H19B H 0.7411 1.0061 0.8287 0.158 Uiso 1 1 calc R
H19C H 0.8947 1.0074 0.8745 0.158 Uiso 1 1 calc R
C20 C 0.6521(4) 0.8694(2) 0.8975(3) 0.0945(15) Uani 1 1 d .
H20A H 0.6255 0.8227 0.8733 0.142 Uiso 1 1 calc R
H20B H 0.5866 0.9037 0.8683 0.142 Uiso 1 1 calc R
H20C H 0.6582 0.8702 0.9663 0.142 Uiso 1 1 calc R

loop_
_atom_site_aniso_label
_atom_site_aniso_U_11
_atom_site_aniso_U_22
_atom_site_aniso_U_33
_atom_site_aniso_U_23
_atom_site_aniso_U_13
_atom_site_aniso_U_12
Fe1 0.0275(2) 0.02455(19) 0.0387(2) 0.00100(17) 0.00446(16) 0.00014(15)
P1 0.0479(5) 0.0385(4) 0.0472(5) -0.0002(4) 0.0160(4) 0.0013(4)
P2 0.0396(4) 0.0281(4) 0.0628(6) 0.0041(4) 0.0102(4) -0.0010(3)
P3 0.0356(4) 0.0360(4) 0.0546(6) -0.0027(4) -0.0060(4) 0.0030(3)
P4 0.0444(5) 0.0427(4) 0.0463(5) -0.0012(4) 0.0137(4) 0.0001(3)
O1 0.0326(10) 0.0291(9) 0.0458(12) 0.0027(8) -0.0023(8) -0.0048(8)
O2 0.0492(13) 0.0485(12) 0.0697(16) 0.0184(11) -0.0050(11) 0.0080(10)
O3 0.0719(15) 0.0394(12) 0.0776(18) 0.0049(11) -0.0030(13) -0.0208(11)
C1 0.0353(16) 0.0386(15) 0.0364(17) -0.0051(13) 0.0054(13) -0.0062(12)
C2 0.0439(18) 0.0443(17) 0.047(2) -0.0073(15) 0.0063(15) -0.0119(14)
C3 0.046(2) 0.059(2) 0.072(3) -0.0155(18) 0.0104(18) -0.0207(17)
C4 0.0304(17) 0.077(3) 0.073(3) -0.022(2) -0.0049(16) -0.0097(17)
C5 0.0360(17) 0.062(2) 0.059(2) -0.0036(17) -0.0023(15) 0.0055(15)
C6 0.0312(15) 0.0449(17) 0.0445(19) -0.0027(14) 0.0034(13) 0.0007(13)
C7 0.093(3) 0.052(2) 0.078(3) -0.0008(19) 0.021(2) -0.0279(19)
C8 0.0338(15) 0.0421(17) 0.0418(18) 0.0023(13) 0.0073(13) 0.0051(12)
C9 0.112(3) 0.058(2) 0.071(3) 0.0097(19) 0.047(2) -0.008(2)
C10 0.048(2) 0.092(3) 0.086(3) -0.002(2) 0.030(2) 0.0165(19)
C11 0.081(3) 0.059(2) 0.060(2) -0.0128(18) 0.020(2) 0.0020(19)
C12 0.076(2) 0.0317(16) 0.105(3) 0.0065(18) 0.030(2) 0.0117(16)
C13 0.073(3) 0.046(2) 0.121(4) 0.000(2) -0.016(2) -0.0225(18)
C14 0.109(3) 0.0433(19) 0.099(3) 0.021(2) 0.048(3) 0.001(2)
C15 0.104(3) 0.113(3) 0.069(3) -0.024(3) -0.036(2) 0.046(3)
C16 0.037(2) 0.161(5) 0.148(5) 0.051(4) 0.007(3) 0.008(2)
C17 0.084(3) 0.0386(19) 0.127(4) 0.008(2) -0.036(2) 0.0132(18)
C18 0.087(3) 0.189(5) 0.043(3) -0.009(3) 0.009(2) 0.035(3)
C19 0.186(5) 0.046(2) 0.106(4) -0.029(2) 0.086(3) -0.015(3)
C20 0.068(3) 0.106(3) 0.124(4) -0.029(3) 0.058(3) -0.008(2)

loop_
_atom_type_symbol
_atom_type_description
_atom_type_scat_dispersion_real
_atom_type_scat_dispersion_imag
_atom_type_scat_source
C C 0.0033 0.0016 'International Tables Vol C Tables 4.2.6.8 and 6.1.1.4'
H H 0.0000 0.0000 'International Tables Vol C Tables 4.2.6.8 and 6.1.1.4'
N N 0.0061 0.0033 'International Tables Vol C Tables 4.2.6.8 and 6.1.1.4'
O O 0.0106 0.0060 'International Tables Vol C Tables 4.2.6.8 and 6.1.1.4'
F F 0.0171 0.0103 'International Tables Vol C Tables 4.2.6.8 and 6.1.1.4'
P P 0.1023 0.0942 'International Tables Vol C Tables 4.2.6.8 and 6.1.1.4'
Fe Fe 0.3463 0.8444 'International Tables Vol C Tables 4.2.6.8 and 6.1.1.4'

loop_
_geom_angle_atom_site_label_1
_geom_angle_atom_site_label_2
_geom_angle_atom_site_label_3
_geom_angle
C8 Fe1 O1 84.42(10)
C8 Fe1 P2 91.31(8)
O1 Fe1 P2 175.30(6)
C8 Fe1 P1 86.49(9)
O1 Fe1 P1 84.78(6)
P2 Fe1 P1 93.03(3)
C8 Fe1 P4 84.76(9)
O1 Fe1 P4 85.13(6)
P2 Fe1 P4 96.46(3)
P1 Fe1 P4 167.23(3)
C8 Fe1 P3 168.29(8)
O1 Fe1 P3 83.90(6)
P2 Fe1 P3 100.39(3)
P1 Fe1 P3 93.38(4)
P4 Fe1 P3 93.30(4)
C9 P1 C10 98.68(17)
C9 P1 C11 100.69(17)
C10 P1 C11 98.52(16)
C9 P1 Fe1 114.63(12)
C10 P1 Fe1 117.33(12)
C11 P1 Fe1 122.93(11)
C14 P2 C12 95.65(16)
C14 P2 C13 99.12(19)
C12 P2 C13 98.96(17)
C14 P2 Fe1 120.28(12)
C12 P2 Fe1 119.12(11)
C13 P2 Fe1 118.90(12)
C17 P3 C15 98.0(2)
C17 P3 C16 99.1(2)
C15 P3 C16 96.4(2)
C17 P3 Fe1 112.66(12)
C15 P3 Fe1 122.75(13)
C16 P3 Fe1 122.94(15)
C19 P4 C18 98.9(2)
C19 P4 C20 98.85(19)
C18 P4 C20 98.0(2)
C19 P4 Fe1 114.61(13)
C18 P4 Fe1 117.94(13)
C20 P4 Fe1 124.05(14)
C1 O1 Fe1 111.74(16)
C2 O3 C7 117.1(3)
O1 C1 C6 120.1(2)
O1 C1 C2 121.1(3)
C6 C1 C2 118.8(3)
C3 C2 O3 125.8(3)
C3 C2 C1 119.3(3)
O3 C2 C1 114.9(3)
C2 C3 C4 121.1(3)
C2 C3 H3 119.4
C4 C3 H3 119.4
C5 C4 C3 120.1(3)
C5 C4 H4 119.9
C3 C4 H4 119.9
C4 C5 C6 120.0(3)
C4 C5 H5 120.0
C6 C5 H5 120.0
C1 C6 C5 120.6(3)
C1 C6 C8 113.4(2)
C5 C6 C8 125.9(3)
O3 C7 H7A 109.5
O3 C7 H7B 109.5
H7A C7 H7B 109.5
O3 C7 H7C 109.5
H7A C7 H7C 109.5
H7B C7 H7C 109.5
O2 C8 C6 118.5(3)
O2 C8 Fe1 131.3(2)
C6 C8 Fe1 110.25(19)
P1 C9 H9A 109.5
P1 C9 H9B 109.5
H9A C9 H9B 109.5
P1 C9 H9C 109.5
H9A C9 H9C 109.5
H9B C9 H9C 109.5
P1 C10 H10A 109.5
P1 C10 H10B 109.5
H10A C10 H10B 109.5
P1 C10 H10C 109.5
H10A C10 H10C 109.5
H10B C10 H10C 109.5
P1 C11 H11A 109.5
P1 C11 H11B 109.5
H11A C11 H11B 109.5
P1 C11 H11C 109.5
H11A C11 H11C 109.5
H11B C11 H11C 109.5
P2 C12 H12A 109.5
P2 C12 H12B 109.5
H12A C12 H12B 109.5
P2 C12 H12C 109.5
H12A C12 H12C 109.5
H12B C12 H12C 109.5
P2 C13 H13A 109.5
P2 C13 H13B 109.5
H13A C13 H13B 109.5
P2 C13 H13C 109.5
H13A C13 H13C 109.5
H13B C13 H13C 109.5
P2 C14 H14A 109.5
P2 C14 H14B 109.5
H14A C14 H14B 109.5
P2 C14 H14C 109.5
H14A C14 H14C 109.5
H14B C14 H14C 109.5
P3 C15 H15A 109.5
P3 C15 H15B 109.5
H15A C15 H15B 109.5
P3 C15 H15C 109.5
H15A C15 H15C 109.5
H15B C15 H15C 109.5
P3 C16 H16A 109.5
P3 C16 H16B 109.5
H16A C16 H16B 109.5
P3 C16 H16C 109.5
H16A C16 H16C 109.5
H16B C16 H16C 109.5
P3 C17 H17A 109.5
P3 C17 H17B 109.5
H17A C17 H17B 109.5
P3 C17 H17C 109.5
H17A C17 H17C 109.5
H17B C17 H17C 109.5
P4 C18 H18A 109.5
P4 C18 H18B 109.5
H18A C18 H18B 109.5
P4 C18 H18C 109.5
H18A C18 H18C 109.5
H18B C18 H18C 109.5
P4 C19 H19A 109.5
P4 C19 H19B 109.5
H19A C19 H19B 109.5
P4 C19 H19C 109.5
H19A C19 H19C 109.5
H19B C19 H19C 109.5
P4 C20 H20A 109.5
P4 C20 H20B 109.5
H20A C20 H20B 109.5
P4 C20 H20C 109.5
H20A C20 H20C 109.5
H20B C20 H20C 109.5

loop_
_geom_bond_atom_site_label_1
_geom_bond_atom_site_label_2
_geom_bond_distance
Fe1 C8 1.935(3)
Fe1 O1 2.0048(17)
Fe1 P2 2.2137(10)
Fe1 P1 2.2651(10)
Fe1 P4 2.2766(10)
Fe1 P3 2.3498(10)
P1 C9 1.827(3)
P1 C10 1.829(3)
P1 C11 1.834(3)
P2 C14 1.824(3)
P2 C12 1.830(3)
P2 C13 1.833(3)
P3 C17 1.820(3)
P3 C15 1.826(4)
P3 C16 1.841(4)
P4 C19 1.809(3)
P4 C18 1.815(4)
P4 C20 1.822(3)
O1 C1 1.308(3)
O2 C8 1.249(3)
O3 C2 1.385(3)
O3 C7 1.397(3)
C1 C6 1.386(4)
C1 C2 1.423(4)
C2 C3 1.371(4)
C3 C4 1.394(4)
C3 H3 0.9300
C4 C5 1.362(4)
C4 H4 0.9300
C5 C6 1.401(4)
C5 H5 0.9300
C6 C8 1.494(4)
C7 H7A 0.9600
C7 H7B 0.9600
C7 H7C 0.9600
C9 H9A 0.9600
C9 H9B 0.9600
C9 H9C 0.9600
C10 H10A 0.9600
C10 H10B 0.9600
C10 H10C 0.9600
C11 H11A 0.9600
C11 H11B 0.9600
C11 H11C 0.9600
C12 H12A 0.9600
C12 H12B 0.9600
C12 H12C 0.9600
C13 H13A 0.9600
C13 H13B 0.9600
C13 H13C 0.9600
C14 H14A 0.9600
C14 H14B 0.9600
C14 H14C 0.9600
C15 H15A 0.9600
C15 H15B 0.9600
C15 H15C 0.9600
C16 H16A 0.9600
C16 H16B 0.9600
C16 H16C 0.9600
C17 H17A 0.9600
C17 H17B 0.9600
C17 H17C 0.9600
C18 H18A 0.9600
C18 H18B 0.9600
C18 H18C 0.9600
C19 H19A 0.9600
C19 H19B 0.9600
C19 H19C 0.9600
C20 H20A 0.9600
C20 H20B 0.9600
C20 H20C 0.9600
